data_7218078
loop_
_publ_author_name
'Yuan, Zeli'
'Yang, Xiaoqing'
'Wang, Lei'
'Huang, Jiandong'
'Wei, Gang'

_publ_section_title
;
 Efficient synthesis of new asymmetric tripodal ligands using microwave
 irradiation, and their crystal structures
;
_journal_issue 79
_journal_name_full 'RSC Adv.'
_journal_page_first 42211
_journal_paper_doi 10.1039/C4RA07346K
_journal_volume 4
_journal_year 2014
_chemical_formula_sum 'C23 H21 N3 O'
_chemical_formula_weight 355.43
_chemical_name_systematic
;
 ?
;
_space_group_IT_number 14
_symmetry_space_group_name_Hall '-P 2ybc'
_symmetry_space_group_name_H-M 'P 1 21/c 1'
_atom_sites_solution_hydrogens geom
_atom_sites_solution_primary direct
_atom_sites_solution_secondary difmap
_audit_creation_method SHELXL-97
_cell_angle_alpha 90.00
_cell_angle_beta 96.512(11)
_cell_angle_gamma 90.00
_cell_formula_units_Z 4
_cell_length_a 9.929(10)
_cell_length_b 12.099(12)
_cell_length_c 16.261(16)
_cell_measurement_temperature 293(2)
_cell_volume 1941(3)
_computing_structure_refinement 'SHELXL-97 (Sheldrick, 1997)'
_diffrn_ambient_temperature 293(2)
_diffrn_measured_fraction_theta_full 0.989
_diffrn_measured_fraction_theta_max 0.989
_diffrn_radiation_monochromator graphite
_diffrn_radiation_source 'fine-focus sealed tube'
_diffrn_radiation_type MoK\a
_diffrn_radiation_wavelength 0.71073
_diffrn_reflns_av_R_equivalents 0.0386
_diffrn_reflns_av_sigmaI/netI 0.0408
_diffrn_reflns_limit_h_max 11
_diffrn_reflns_limit_h_min -10
_diffrn_reflns_limit_k_max 14
_diffrn_reflns_limit_k_min -14
_diffrn_reflns_limit_l_max 19
_diffrn_reflns_limit_l_min -17
_diffrn_reflns_number 12490
_diffrn_reflns_theta_full 25.00
_diffrn_reflns_theta_max 25.00
_diffrn_reflns_theta_min 2.06
_exptl_absorpt_coefficient_mu 0.076
_exptl_absorpt_correction_T_max 0.9857
_exptl_absorpt_correction_T_min 0.9827
_exptl_crystal_density_diffrn 1.216
_exptl_crystal_density_method 'not measured'
_exptl_crystal_F_000 752
_exptl_crystal_size_max 0.23
_exptl_crystal_size_mid 0.21
_exptl_crystal_size_min 0.19
_refine_diff_density_max 0.207
_refine_diff_density_min -0.175
_refine_diff_density_rms 0.049
_refine_ls_extinction_coef 0.030(3)
_refine_ls_extinction_expression Fc^*^=kFc[1+0.001xFc^2^\l^3^/sin(2\q)]^-1/4^
_refine_ls_extinction_method SHELXL
_refine_ls_goodness_of_fit_ref 0.937
_refine_ls_hydrogen_treatment mixed
_refine_ls_matrix_type full
_refine_ls_number_parameters 245
_refine_ls_number_reflns 3386
_refine_ls_number_restraints 0
_refine_ls_restrained_S_all 0.937
_refine_ls_R_factor_all 0.0785
_refine_ls_R_factor_gt 0.0513
_refine_ls_shift/su_max 0.000
_refine_ls_shift/su_mean 0.000
_refine_ls_structure_factor_coef Fsqd
_refine_ls_weighting_details 'calc w=1/[\s^2^(Fo^2^)+(0.0999P)^2^+0.0000P] where P=(Fo^2^+2Fc^2^)/3'
_refine_ls_weighting_scheme calc
_refine_ls_wR_factor_gt 0.1410
_refine_ls_wR_factor_ref 0.1533
_reflns_number_gt 2267
_reflns_number_total 3386
_reflns_threshold_expression >2sigma(I)
_cod_data_source_file c4ra07346k3.cif
_cod_data_source_block yzl
_cod_database_code 7218078

loop_
_symmetry_equiv_pos_as_xyz
'x, y, z'
'-x, y+1/2, -z+1/2'
'-x, -y, -z'
'x, -y-1/2, z-1/2'

loop_
_atom_site_label
_atom_site_type_symbol
_atom_site_fract_x
_atom_site_fract_y
_atom_site_fract_z
_atom_site_U_iso_or_equiv
_atom_site_adp_type
_atom_site_occupancy
_atom_site_symmetry_multiplicity
_atom_site_calc_flag
_atom_site_refinement_flags
C1 C -0.0128(2) 0.36094(18) 0.77784(13) 0.0653(6) Uani 1 1 d .
H1 H 0.0445 0.4164 0.8008 0.078 Uiso 1 1 calc R
C2 C -0.1292(2) 0.3391(2) 0.81380(14) 0.0687(7) Uani 1 1 d .
H2 H -0.1495 0.3783 0.8600 0.082 Uiso 1 1 calc R
C3 C -0.2147(3) 0.2576(2) 0.77942(16) 0.0781(7) Uani 1 1 d .
H3 H -0.2944 0.2414 0.8020 0.094 Uiso 1 1 calc R
C4 C -0.1810(2) 0.1999(2) 0.71072(15) 0.0684(6) Uani 1 1 d .
H4 H -0.2376 0.1444 0.6871 0.082 Uiso 1 1 calc R
C5 C -0.0610(2) 0.22616(15) 0.67738(12) 0.0505(5) Uani 1 1 d .
C6 C -0.0177(2) 0.16246(15) 0.60425(13) 0.0556(6) Uani 1 1 d .
H6A H 0.0239 0.0935 0.6241 0.067 Uiso 1 1 calc R
H6B H -0.0975 0.1446 0.5665 0.067 Uiso 1 1 calc R
C7 C 0.1527(2) 0.14949(15) 0.50818(11) 0.0492(5) Uani 1 1 d .
H7A H 0.1915 0.1929 0.4666 0.059 Uiso 1 1 calc R
H7B H 0.0895 0.0973 0.4797 0.059 Uiso 1 1 calc R
C8 C 0.26572(18) 0.08570(14) 0.55917(11) 0.0443(5) Uani 1 1 d .
C10 C 0.40454(18) -0.07050(14) 0.57283(12) 0.0444(5) Uani 1 1 d .
C11 C 0.4409(2) -0.17457(15) 0.54163(14) 0.0556(6) Uani 1 1 d .
H11 H 0.3946 -0.2016 0.4928 0.067 Uiso 1 1 calc R
C12 C 0.5443(2) -0.23587(17) 0.58308(15) 0.0627(6) Uani 1 1 d .
H12 H 0.5681 -0.3034 0.5615 0.075 Uiso 1 1 calc R
C13C C 0.6143(2) -0.19728(18) 0.65773(15) 0.0660(6) Uani 1 1 d .
H13C H 0.6831 -0.2400 0.6853 0.079 Uiso 1 1 calc R
C14 C 0.5821(2) -0.09697(19) 0.69027(14) 0.0643(6) Uani 1 1 d .
H14 H 0.6292 -0.0721 0.7395 0.077 Uiso 1 1 calc R
C15 C 0.4758(2) -0.03082(16) 0.64826(13) 0.0522(5) Uani 1 1 d .
C16 C 0.4366(2) 0.07384(18) 0.67751(13) 0.0638(6) Uani 1 1 d .
H16 H 0.4805 0.1028 0.7263 0.077 Uiso 1 1 calc R
C17 C 0.3337(2) 0.13193(16) 0.63343(13) 0.0590(6) Uani 1 1 d .
H17 H 0.3084 0.2009 0.6518 0.071 Uiso 1 1 calc R
C18 C 0.01368(19) 0.31771(14) 0.51034(12) 0.0484(5) Uani 1 1 d .
H18A H -0.0455 0.3573 0.5437 0.058 Uiso 1 1 calc R
H18B H -0.0411 0.2896 0.4617 0.058 Uiso 1 1 calc R
C19 C 0.12001(19) 0.39621(14) 0.48402(12) 0.0474(5) Uani 1 1 d .
C20 C 0.2114(2) 0.44978(15) 0.54417(13) 0.0521(5) Uani 1 1 d .
C21 C 0.3105(2) 0.52105(17) 0.51994(17) 0.0673(6) Uani 1 1 d .
H21 H 0.3702 0.5560 0.5599 0.081 Uiso 1 1 calc R
C22 C 0.3201(2) 0.54007(19) 0.43630(18) 0.0742(7) Uani 1 1 d .
H22 H 0.3864 0.5876 0.4207 0.089 Uiso 1 1 calc R
C23 C 0.2314(3) 0.48844(18) 0.37618(16) 0.0706(7) Uani 1 1 d .
H23 H 0.2379 0.5010 0.3203 0.085 Uiso 1 1 calc R
C24 C 0.1319(2) 0.41733(16) 0.40051(13) 0.0588(6) Uani 1 1 d .
H24 H 0.0722 0.3832 0.3601 0.071 Uiso 1 1 calc R
N1 N 0.07828(15) 0.22360(11) 0.55897(9) 0.0453(4) Uani 1 1 d .
N2 N 0.02269(17) 0.30620(13) 0.71096(10) 0.0571(5) Uani 1 1 d .
N3 N 0.29788(15) -0.01206(11) 0.52963(9) 0.0457(4) Uani 1 1 d .
O1 O 0.20694(14) 0.43737(12) 0.62833(9) 0.0682(5) Uani 1 1 d .
H1A H 0.1792 0.3753 0.6377 0.102 Uiso 1 1 calc R

loop_
_atom_site_aniso_label
_atom_site_aniso_U_11
_atom_site_aniso_U_22
_atom_site_aniso_U_33
_atom_site_aniso_U_23
_atom_site_aniso_U_13
_atom_site_aniso_U_12
C1 0.0717(16) 0.0648(13) 0.0604(14) -0.0098(11) 0.0122(12) 0.0060(12)
C2 0.0739(17) 0.0755(15) 0.0597(14) 0.0016(12) 0.0205(13) 0.0173(13)
C3 0.0660(16) 0.0923(18) 0.0819(17) 0.0067(15) 0.0330(14) 0.0045(14)
C4 0.0570(14) 0.0721(14) 0.0791(16) 0.0002(12) 0.0204(12) -0.0059(11)
C5 0.0480(12) 0.0478(11) 0.0562(12) 0.0038(9) 0.0079(10) 0.0047(9)
C6 0.0566(13) 0.0441(11) 0.0678(14) -0.0020(10) 0.0140(11) -0.0018(9)
C7 0.0564(13) 0.0411(10) 0.0502(12) -0.0034(9) 0.0068(9) 0.0063(9)
C8 0.0452(11) 0.0386(10) 0.0501(11) -0.0028(8) 0.0096(9) 0.0025(8)
C10 0.0395(11) 0.0417(10) 0.0534(12) 0.0018(9) 0.0109(9) 0.0018(8)
C11 0.0503(13) 0.0433(11) 0.0734(14) -0.0034(10) 0.0082(10) 0.0053(9)
C12 0.0534(13) 0.0456(11) 0.0907(17) 0.0048(11) 0.0153(12) 0.0085(10)
C13C 0.0484(13) 0.0632(13) 0.0868(17) 0.0187(13) 0.0095(12) 0.0134(11)
C14 0.0560(14) 0.0741(14) 0.0615(14) 0.0051(11) 0.0017(11) 0.0100(11)
C15 0.0452(12) 0.0530(11) 0.0583(13) 0.0017(10) 0.0060(10) 0.0029(9)
C16 0.0620(14) 0.0688(14) 0.0581(13) -0.0161(11) -0.0033(11) 0.0081(11)
C17 0.0602(14) 0.0507(11) 0.0648(14) -0.0143(10) 0.0011(11) 0.0104(10)
C18 0.0463(12) 0.0429(10) 0.0549(12) -0.0030(9) 0.0008(9) 0.0082(9)
C19 0.0458(11) 0.0363(10) 0.0599(13) 0.0023(9) 0.0051(10) 0.0094(8)
C20 0.0472(12) 0.0430(11) 0.0658(14) 0.0029(10) 0.0050(10) 0.0054(9)
C21 0.0518(13) 0.0535(12) 0.0969(19) 0.0047(12) 0.0101(13) -0.0021(10)
C22 0.0620(15) 0.0550(13) 0.110(2) 0.0215(14) 0.0278(15) 0.0096(11)
C23 0.0773(17) 0.0612(14) 0.0774(17) 0.0208(12) 0.0267(14) 0.0221(13)
C24 0.0627(15) 0.0508(11) 0.0626(14) 0.0058(10) 0.0058(11) 0.0148(10)
N1 0.0471(10) 0.0368(8) 0.0532(10) 0.0000(7) 0.0105(7) 0.0057(7)
N2 0.0575(11) 0.0556(10) 0.0597(11) -0.0077(9) 0.0130(9) 0.0003(9)
N3 0.0438(9) 0.0395(8) 0.0541(10) -0.0006(7) 0.0076(8) 0.0025(7)
O1 0.0724(11) 0.0634(9) 0.0663(10) -0.0014(7) -0.0035(8) -0.0147(8)

loop_
_atom_type_symbol
_atom_type_description
_atom_type_scat_dispersion_real
_atom_type_scat_dispersion_imag
_atom_type_scat_source
C C 0.0033 0.0016 'International Tables Vol C Tables 4.2.6.8 and 6.1.1.4'
H H 0.0000 0.0000 'International Tables Vol C Tables 4.2.6.8 and 6.1.1.4'
N N 0.0061 0.0033 'International Tables Vol C Tables 4.2.6.8 and 6.1.1.4'
O O 0.0106 0.0060 'International Tables Vol C Tables 4.2.6.8 and 6.1.1.4'

loop_
_geom_angle_atom_site_label_1
_geom_angle_atom_site_label_2
_geom_angle_atom_site_label_3
_geom_angle
N2 C1 C2 123.6(2)
N2 C1 H1 118.2
C2 C1 H1 118.2
C3 C2 C1 118.2(2)
C3 C2 H2 120.9
C1 C2 H2 120.9
C2 C3 C4 119.5(2)
C2 C3 H3 120.3
C4 C3 H3 120.3
C3 C4 C5 119.4(2)
C3 C4 H4 120.3
C5 C4 H4 120.3
N2 C5 C4 121.2(2)
N2 C5 C6 117.63(18)
C4 C5 C6 121.15(19)
N1 C6 C5 113.24(16)
N1 C6 H6A 108.9
C5 C6 H6A 108.9
N1 C6 H6B 108.9
C5 C6 H6B 108.9
H6A C6 H6B 107.7
N1 C7 C8 112.81(16)
N1 C7 H7A 109.0
C8 C7 H7A 109.0
N1 C7 H7B 109.0
C8 C7 H7B 109.0
H7A C7 H7B 107.8
N3 C8 C17 122.96(17)
N3 C8 C7 116.45(16)
C17 C8 C7 120.57(16)
N3 C10 C11 118.62(18)
N3 C10 C15 122.41(16)
C11 C10 C15 118.95(18)
C12 C11 C10 120.5(2)
C12 C11 H11 119.7
C10 C11 H11 119.7
C11 C12 C13C 120.7(2)
C11 C12 H12 119.7
C13C C12 H12 119.7
C14 C13C C12 120.7(2)
C14 C13C H13C 119.7
C12 C13C H13C 119.7
C13C C14 C15 120.0(2)
C13C C14 H14 120.0
C15 C14 H14 120.0
C16 C15 C10 117.31(18)
C16 C15 C14 123.5(2)
C10 C15 C14 119.18(19)
C17 C16 C15 119.8(2)
C17 C16 H16 120.1
C15 C16 H16 120.1
C16 C17 C8 119.53(18)
C16 C17 H17 120.2
C8 C17 H17 120.2
N1 C18 C19 110.91(16)
N1 C18 H18A 109.5
C19 C18 H18A 109.5
N1 C18 H18B 109.5
C19 C18 H18B 109.5
H18A C18 H18B 108.0
C24 C19 C20 117.98(19)
C24 C19 C18 121.73(18)
C20 C19 C18 120.29(19)
O1 C20 C21 116.67(19)
O1 C20 C19 123.00(18)
C21 C20 C19 120.3(2)
C22 C21 C20 120.4(2)
C22 C21 H21 119.8
C20 C21 H21 119.8
C23 C22 C21 120.3(2)
C23 C22 H22 119.9
C21 C22 H22 119.9
C22 C23 C24 119.3(2)
C22 C23 H23 120.4
C24 C23 H23 120.4
C19 C24 C23 121.7(2)
C19 C24 H24 119.1
C23 C24 H24 119.1
C6 N1 C7 111.69(15)
C6 N1 C18 112.74(15)
C7 N1 C18 112.38(15)
C5 N2 C1 118.11(19)
C8 N3 C10 117.96(16)
C20 O1 H1A 109.5

loop_
_geom_bond_atom_site_label_1
_geom_bond_atom_site_label_2
_geom_bond_distance
C1 N2 1.354(3)
C1 C2 1.379(3)
C1 H1 0.9300
C2 C3 1.377(3)
C2 H2 0.9300
C3 C4 1.390(3)
C3 H3 0.9300
C4 C5 1.400(3)
C4 H4 0.9300
C5 N2 1.351(3)
C5 C6 1.520(3)
C6 N1 1.468(2)
C6 H6A 0.9700
C6 H6B 0.9700
C7 N1 1.473(2)
C7 C8 1.527(3)
C7 H7A 0.9700
C7 H7B 0.9700
C8 N3 1.329(2)
C8 C17 1.429(3)
C10 N3 1.395(2)
C10 C11 1.419(3)
C10 C15 1.428(3)
C11 C12 1.379(3)
C11 H11 0.9300
C12 C13C 1.408(3)
C12 H12 0.9300
C13C C14 1.376(3)
C13C H13C 0.9300
C14 C15 1.434(3)
C14 H14 0.9300
C15 C16 1.422(3)
C16 C17 1.373(3)
C16 H16 0.9300
C17 H17 0.9300
C18 N1 1.489(2)
C18 C19 1.517(3)
C18 H18A 0.9700
C18 H18B 0.9700
C19 C24 1.400(3)
C19 C20 1.414(3)
C20 O1 1.383(3)
C20 C21 1.397(3)
C21 C22 1.394(4)
C21 H21 0.9300
C22 C23 1.388(4)
C22 H22 0.9300
C23 C24 1.400(3)
C23 H23 0.9300
C24 H24 0.9300
O1 H1A 0.8200
